data_2010204
loop_
_publ_author_name
'Sinur, Amalija'
'Goli\<c, Ljubo'
'Stanovnik, Branko'

_publ_section_title
;
 Three substituted 3-aminopropenoates
;
_journal_issue 11
_journal_name_full 'Acta Crystallographica Section C'
_journal_page_first 1842
_journal_page_last 1846
_journal_paper_doi 10.1107/S0108270193013423
_journal_volume 50
_journal_year 1994
_chemical_formula_moiety 'C18 H16 N2 O5'
_chemical_formula_sum 'C18 H16 N2 O5'
_chemical_formula_weight 340.3
_chemical_name_systematic
;
Ethyl (Z)-2-benzoyl-3-(3'-nitrophenyl)aminopropenoate
;
_space_group_IT_number 2
_symmetry_cell_setting triclinic
_symmetry_space_group_name_Hall '-P 1'
_symmetry_space_group_name_H-M 'P -1'
_audit_creation_method from_xtal_archive_file_using_CIFIO
_cell_angle_alpha 90.380(10)
_cell_angle_beta 94.50(2)
_cell_angle_gamma 90.35(2)
_cell_formula_units_Z 2
_cell_length_a 8.2900(10)
_cell_length_b 8.0670(10)
_cell_length_c 12.500(2)
_cell_measurement_reflns_used 75
_cell_measurement_temperature 293
_cell_measurement_theta_max 14.154
_cell_measurement_theta_min 8.101
_cell_volume 833.3(2)
_computing_cell_refinement 'xray PARAM'
_computing_data_collection 'Enraf-Nonius CAD-4'
_computing_data_reduction xtal_DIFDAT_SORTRF_ADDREF
_computing_publication_material xtal_CIFIO
_computing_structure_refinement xtal_CRYLSQ
_computing_structure_solution MULTAN88
_diffrn_ambient_temperature 293
_diffrn_measurement_device 'Enraf-Nonius CAD-4 diffractometer'
_diffrn_measurement_method \w/2\q
_diffrn_radiation_monochromator graphite
_diffrn_radiation_source xray_tube
_diffrn_radiation_type MoK\a
_diffrn_radiation_wavelength .71069
_diffrn_reflns_av_R_equivalents .012
_diffrn_reflns_av_sigmaI/netI .015
_diffrn_reflns_limit_h_max 11
_diffrn_reflns_limit_h_min -11
_diffrn_reflns_limit_k_max 11
_diffrn_reflns_limit_k_min -11
_diffrn_reflns_limit_l_max 17
_diffrn_reflns_limit_l_min -17
_diffrn_reflns_number 10074
_diffrn_reflns_theta_max 29.91
_diffrn_reflns_theta_min 1.63
_diffrn_standards_decay_% 0.00
_diffrn_standards_interval_count '600 (orientation)'
_diffrn_standards_interval_time '333 (intensity)'
_diffrn_standards_number 3
_exptl_absorpt_coefficient_mu .0939
_exptl_absorpt_correction_type none
_exptl_crystal_colour yellow
_exptl_crystal_density_diffrn 1.356
_exptl_crystal_density_meas 1.35
_exptl_crystal_description prism
_exptl_crystal_F_000 356
_exptl_crystal_size_max 1.0
_exptl_crystal_size_mid .72
_exptl_crystal_size_min .36
_refine_diff_density_max .522
_refine_diff_density_min -.353
_refine_ls_abs_structure_details none
_refine_ls_abs_structure_Flack 0
_refine_ls_extinction_method none
_refine_ls_goodness_of_fit_all .947
_refine_ls_goodness_of_fit_obs .997
_refine_ls_hydrogen_treatment refxyzUiso
_refine_ls_matrix_type full
_refine_ls_number_constraints 0
_refine_ls_number_parameters 290
_refine_ls_number_reflns 4297
_refine_ls_number_restraints 0
_refine_ls_R_factor_all .068
_refine_ls_R_factor_obs .059
_refine_ls_shift/esd_max .030
_refine_ls_shift/esd_mean .002
_refine_ls_structure_factor_coef F
_refine_ls_weighting_scheme
;calc w = 6w~f~w~s~ where
 w~f~ = |F~o~|/1.34 for |F~o~| < 1.34
 w~f~ = (4.22/|F~o~|)^1.55^ for |F~o~| > 4.22|
 w~f~ = 1.0 for 1.34 <= F~o~ <= 4.22
 w~s~ = sin\q/0.53 for sin\q < 0.53
 w~s~ = 0.64/sin\q for sin\q > 0.64
 w~s~ = 1.0 0.53 <= sin\q <= 0.64
;
_refine_ls_wR_factor_all .072
_refine_ls_wR_factor_obs .062
_reflns_number_observed 3862
_reflns_number_total 4814
_reflns_observed_criterion Inet>2.5\s(Inet)
_cod_data_source_file ka1064.cif
_cod_data_source_block NPRO
_cod_depositor_comments
;
The following automatic conversions were performed:

'_atom_site_thermal_displace_type' tag value 'Uij' was replaced with
'Uani' value 25 times.

Automatic conversion script
Id: cif_fix_values 1646 2011-03-28 12:23:43Z adriana 
;
_cod_database_code 2010204

loop_
_symmetry_equiv_pos_as_xyz
+x,+y,+z
-x,-y,-z

loop_
_atom_site_aniso_label
_atom_site_aniso_U_11
_atom_site_aniso_U_22
_atom_site_aniso_U_33
_atom_site_aniso_U_12
_atom_site_aniso_U_13
_atom_site_aniso_U_23
_atom_site_aniso_type_symbol
C(1) .0286(5) .0356(5) .0390(6) .0005(4) -.0025(4) -.0032(4) C
C(2) .0298(5) .0334(5) .0367(5) .0016(4) -.0052(4) -.0066(4) C
C(3) .0292(5) .0374(6) .0378(6) -.0003(4) -.0047(4) -.0065(4) C
C(4) .0395(6) .0437(7) .0519(8) .0052(5) -.0073(6) .0083(6) C
C(5) .0480(8) .0770(12) .0571(10) .0049(8) -.0161(7) .0086(8) C
C(6) .0339(5) .0361(5) .0363(5) .0032(4) -.0063(4) -.0070(4) C
C(71) .0353(5) .0307(5) .0424(6) -.0002(4) -.0077(4) -.0049(4) C
C(72) .0505(8) .0434(7) .0461(7) -.0009(6) -.0113(6) -.0109(5) C
C(73) .0700(11) .0554(9) .0625(10) -.0089(8) -.0292(9) -.0129(8) C
C(74) .0525(9) .0559(9) .0957(15) -.0136(7) -.0325(10) -.0022(9) C
C(75) .0360(7) .0499(8) .0981(14) -.0069(6) -.0032(8) .0061(9) C
C(76) .0383(6) .0404(6) .0576(8) -.0020(5) .0002(6) -.0015(6) C
C(81) .0263(5) .0411(6) .0341(5) -.0029(4) -.0022(4) -.0071(4) C
C(82) .0321(5) .0393(6) .0370(6) -.0032(4) -.0031(4) -.0051(5) C
C(83) .0357(6) .0433(6) .0364(6) -.0061(5) -.0018(4) -.0096(5) C
C(84) .0468(7) .0576(8) .0348(6) .0024(6) -.0089(5) -.0059(5) C
C(85) .0557(8) .0489(8) .0433(7) .0089(6) -.0088(6) -.0025(6) C
C(86) .0445(7) .0411(6) .0424(7) .0024(5) -.0052(5) -.0073(5) C
O(1) .0564(6) .0393(5) .0553(6) .0107(4) -.0151(5) -.0124(4) O
O(2) .0392(5) .0385(4) .0399(5) .0037(3) -.0080(3) -.0004(3) O
O(3) .0412(5) .0553(6) .0619(7) .0162(4) -.0130(4) -.0219(5) O
O(4) .0832(10) .0484(6) .0746(9) .0026(6) -.0153(7) -.0188(6) O
O(5) .1306(15) .0715(9) .0765(10) -.0141(9) -.0603(11) -.0179(8) O
N(1) .0345(5) .0391(5) .0394(5) .0007(4) -.0098(4) -.0084(4) N
N(2) .0594(8) .0512(7) .0433(6) -.0102(6) -.0087(5) -.0126(5) N

loop_
_atom_site_label
_atom_site_fract_x
_atom_site_fract_y
_atom_site_fract_z
_atom_site_U_iso_or_equiv
_atom_site_thermal_displace_type
_atom_site_calc_flag
_atom_site_calc_attached_atom
_atom_site_type_symbol
C(1) 0.80186(14) 0.04640(15) 0.56889(10) 0.0347(3) Uani ? ? C
C(2) 0.71554(14) 0.19930(15) 0.53906(10) 0.0337(3) Uani ? ? C
C(3) 0.61310(14) 0.20405(16) 0.44724(10) 0.0352(3) Uani ? ? C
C(4) 0.97932(18) -0.08592(19) 0.69932(13) 0.0455(4) Uani ? ? C
C(5) 1.0759(2) -0.0327(3) 0.80030(17) 0.0617(6) Uani ? ? C
C(6) 0.72893(15) 0.35117(15) 0.60644(10) 0.0359(3) Uani ? ? C
C(71) 0.88982(15) 0.39774(15) 0.66158(11) 0.0367(3) Uani ? ? C
C(72) 0.8943(2) 0.46485(18) 0.76485(12) 0.0475(4) Uani ? ? C
C(73) 1.0424(3) 0.5070(2) 0.81858(17) 0.0646(6) Uani ? ? C
C(74) 1.1835(2) 0.4860(3) 0.7693(2) 0.0701(7) Uani ? ? C
C(75) 1.1799(2) 0.4227(2) 0.6661(2) 0.0618(6) Uani ? ? C
C(76) 1.03267(17) 0.37590(18) 0.61187(14) 0.0456(4) Uani ? ? C
C(81) 0.50277(13) 0.07547(16) 0.27762(10) 0.0342(3) Uani ? ? C
C(82) 0.48119(15) -0.07800(16) 0.22617(10) 0.0364(3) Uani ? ? C
C(83) 0.39573(15) -0.08370(17) 0.12704(10) 0.0388(3) Uani ? ? C
C(84) 0.33259(19) 0.0553(2) 0.07541(12) 0.0470(4) Uani ? ? C
C(85) 0.3589(2) 0.2071(2) 0.12686(13) 0.0499(4) Uani ? ? C
C(86) 0.44197(18) 0.21841(18) 0.22756(12) 0.0431(4) Uani ? ? C
O(1) 0.79799(15) -0.07905(13) 0.51364(10) 0.0514(3) Uani ? ? O
O(2) 0.87976(12) 0.05433(12) 0.66592(8) 0.0398(3) Uani ? ? O
O(3) 0.61099(13) 0.43932(15) 0.61574(10) 0.0538(3) Uani ? ? O
O(4) 0.4497(2) -0.36336(17) 0.10981(13) 0.0699(5) Uani ? ? O
O(5) 0.2706(3) -0.2589(2) -0.00041(15) 0.0966(7) Uani ? ? O
N(1) 0.59058(13) 0.07640(14) 0.37819(9) 0.0384(3) Uani ? ? N
N(2) 0.37136(18) -0.24720(18) 0.07502(11) 0.0521(4) Uani ? ? N
H(1) 0.638(3) -0.014(3) 0.3981(18) 0.058(6) Uiso ? ? H
H(3) 0.557(2) 0.303(2) 0.4318(14) 0.037(4) Uiso ? ? H
H(41) 0.908(3) -0.182(3) 0.711(2) 0.069(6) Uiso ? ? H
H(42) 1.049(3) -0.114(3) 0.6433(17) 0.047(5) Uiso ? ? H
H(51) 1.008(4) -0.008(4) 0.855(2) 0.079(8) Uiso ? ? H
H(52) 1.143(4) 0.071(4) 0.785(3) 0.098(9) Uiso ? ? H
H(53) 1.155(4) -0.116(4) 0.822(3) 0.089(8) Uiso ? ? H
H(72) 0.787(3) 0.480(3) 0.7998(17) 0.054(5) Uiso ? ? H
H(73) 1.051(3) 0.546(4) 0.891(2) 0.079(7) Uiso ? ? H
H(74) 1.286(4) 0.514(4) 0.810(3) 0.100(10) Uiso ? ? H
H(75) 1.277(3) 0.408(3) 0.628(2) 0.073(7) Uiso ? ? H
H(76) 1.028(3) 0.331(3) 0.5406(19) 0.058(6) Uiso ? ? H
H(82) 0.515(3) -0.174(3) 0.2598(17) 0.051(5) Uiso ? ? H
H(84) 0.282(3) 0.047(3) 0.006(2) 0.072(7) Uiso ? ? H
H(85) 0.327(3) 0.310(3) 0.091(2) 0.073(7) Uiso ? ? H
H(86) 0.452(3) 0.323(3) 0.2640(17) 0.054(5) Uiso ? ? H

loop_
_atom_type_symbol
_atom_type_scat_dispersion_real
_atom_type_scat_dispersion_imag
_atom_type_scat_source
C .002 .002 International_Tables_Vol_IV_Table_2.2B
H 0 0 International_Tables_Vol_IV_Table_2.2B
O .008 .006 International_Tables_Vol_IV_Table_2.2B
N .004 .003 International_Tables_Vol_IV_Table_2.2B

loop_
_geom_angle_atom_site_label_1
_geom_angle_atom_site_label_2
_geom_angle_atom_site_label_3
_geom_angle
_geom_angle_publ_flag
C(2) C(1) O(1) 124.30(10) yes
C(2) C(1) O(2) 113.10(10) yes
O(1) C(1) O(2) 122.50(10) yes
C(1) C(2) C(3) 120.10(10) yes
C(1) C(2) C(6) 122.60(10) yes
C(3) C(2) C(6) 117.30(10) yes
C(2) C(3) N(1) 123.70(10) yes
C(2) C(3) H(3) 118.0(10) no
N(1) C(3) H(3) 118.0(10) no
C(5) C(4) O(2) 106.20(10) yes
C(5) C(4) H(41) 113.0(10) no
C(5) C(4) H(42) 111.0(10) no
O(2) C(4) H(41) 109(2) no
O(2) C(4) H(42) 110.0(10) no
H(41) C(4) H(42) 109(2) no
C(4) C(5) H(51) 111(2) no
C(4) C(5) H(52) 109(2) no
C(4) C(5) H(53) 110(2) no
H(51) C(5) H(52) 109(3) no
H(51) C(5) H(53) 112(3) no
H(52) C(5) H(53) 105(3) no
C(2) C(6) C(71) 119.10(10) yes
C(2) C(6) O(3) 120.70(10) yes
C(71) C(6) O(3) 120.20(10) yes
C(6) C(71) C(72) 118.50(10) yes
C(6) C(71) C(76) 121.50(10) yes
C(72) C(71) C(76) 120.10(10) yes
C(71) C(72) C(73) 119.7(2) yes
C(71) C(72) H(72) 118.0(10) no
C(73) C(72) H(72) 122.0(10) no
C(72) C(73) C(74) 120.2(2) yes
C(72) C(73) H(73) 122(2) no
C(74) C(73) H(73) 118(2) no
C(73) C(74) C(75) 120.5(2) yes
C(73) C(74) H(74) 118(2) no
C(75) C(74) H(74) 121(2) no
C(74) C(75) C(76) 120.1(2) yes
C(74) C(75) H(75) 123(2) no
C(76) C(75) H(75) 117(2) no
C(71) C(76) C(75) 119.4(2) yes
C(71) C(76) H(76) 119.0(10) no
C(75) C(76) H(76) 121.0(10) no
C(82) C(81) C(86) 120.00(10) yes
C(82) C(81) N(1) 116.70(10) yes
C(86) C(81) N(1) 123.30(10) yes
C(81) C(82) C(83) 118.30(10) yes
C(81) C(82) H(82) 121.0(10) no
C(83) C(82) H(82) 120.0(10) no
C(82) C(83) C(84) 123.30(10) yes
C(82) C(83) N(2) 117.50(10) yes
C(84) C(83) N(2) 119.20(10) yes
C(83) C(84) C(85) 117.50(10) yes
C(83) C(84) H(84) 120(2) no
C(85) C(84) H(84) 122(2) no
C(84) C(85) C(86) 121.20(10) yes
C(84) C(85) H(85) 121(2) no
C(86) C(85) H(85) 118(2) no
C(81) C(86) C(85) 119.70(10) yes
C(81) C(86) H(86) 120.0(10) no
C(85) C(86) H(86) 120.0(10) no
C(1) O(2) C(4) 117.20(10) yes
C(3) N(1) C(81) 127.60(10) yes
C(3) N(1) H(1) 115(2) no
C(81) N(1) H(1) 117(2) no
C(83) N(2) O(4) 119.10(10) yes
C(83) N(2) O(5) 117.80(10) yes
O(4) N(2) O(5) 123.0(2) yes

loop_
_geom_bond_atom_site_label_1
_geom_bond_atom_site_label_2
_geom_bond_site_symmetry_1
_geom_bond_site_symmetry_2
_geom_bond_distance
_geom_bond_publ_flag
C(1) C(2) . . 1.465(2) yes
C(1) O(1) . . 1.220(2) yes
C(1) O(2) . . 1.330(2) yes
C(2) C(3) . . 1.374(2) yes
C(2) C(6) . . 1.481(2) yes
C(3) N(1) . . 1.342(2) yes
C(3) H(3) . . .94(2) no
C(4) C(5) . . 1.499(3) yes
C(4) O(2) . . 1.449(2) yes
C(4) H(41) . . .99(3) no
C(4) H(42) . . .97(2) no
C(5) H(51) . . .94(3) no
C(5) H(52) . . 1.03(3) no
C(5) H(53) . . .97(3) no
C(6) C(71) . . 1.497(2) yes
C(6) O(3) . . 1.225(2) yes
C(71) C(72) . . 1.394(2) yes
C(71) C(76) . . 1.391(2) yes
C(72) C(73) . . 1.391(3) yes
C(72) H(72) . . 1.03(2) no
C(73) C(74) . . 1.375(3) yes
C(73) H(73) . . .95(3) no
C(74) C(75) . . 1.381(3) yes
C(74) H(74) . . .98(3) no
C(75) C(76) . . 1.398(2) yes
C(75) H(75) . . .97(3) no
C(76) H(76) . . .96(2) no
C(81) C(82) . . 1.395(2) yes
C(81) C(86) . . 1.394(2) yes
C(81) N(1) . . 1.402(2) yes
C(82) C(83) . . 1.378(2) yes
C(82) H(82) . . .92(2) no
C(83) C(84) . . 1.383(2) yes
C(83) N(2) . . 1.473(2) yes
C(84) C(85) . . 1.387(2) yes
C(84) H(84) . . .93(3) no
C(85) C(86) . . 1.389(2) yes
C(85) H(85) . . .97(3) no
C(86) H(86) . . .95(2) no
O(4) N(2) . . 1.207(2) yes
O(5) N(2) . . 1.212(2) yes
N(1) H(1) . . .86(2) no

loop_
_geom_torsion_atom_site_label_1
_geom_torsion_atom_site_label_2
_geom_torsion_atom_site_label_3
_geom_torsion_atom_site_label_4
_geom_torsion
_geom_torsion_publ_flag
O(1) C(1) C(2) C(3) 4.9(2) no
O(1) C(1) C(2) C(6) -177.40(10) no
O(2) C(1) C(2) C(3) -171.90(10) no
O(2) C(1) C(2) C(6) 5.8(2) no
C(2) C(1) O(2) C(4) -175.20(10) no
O(1) C(1) O(2) C(4) 7.9(2) no
C(1) C(2) C(3) N(1) -2.9(2) no
C(1) C(2) C(3) H(3) 1778.0(10) no
C(6) C(2) C(3) N(1) 179.20(10) no
C(6) C(2) C(3) H(3) .0(10) no
C(1) C(2) C(6) C(71) 38.9(2) no
C(1) C(2) C(6) O(3) -142.30(10) no
C(3) C(2) C(6) C(71) -143.30(10) no
C(3) C(2) C(6) O(3) 35.5(2) no
C(2) C(3) N(1) C(81) -172.60(10) no
C(2) C(3) N(1) H(1) 6(2) no
H(3) C(3) N(1) C(81) 7.0(10) no
H(3) C(3) N(1) H(1) -175(2) no
O(2) C(4) C(5) H(51) 62(2) no
O(2) C(4) C(5) H(52) -58(2) no
O(2) C(4) C(5) H(53) -173(2) no
H(41) C(4) C(5) H(51) -57(3) no
H(41) C(4) C(5) H(52) -177(3) no
H(41) C(4) C(5) H(53) 68(3) no
H(42) C(4) C(5) H(51) -179(2) no
H(42) C(4) C(5) H(52) 61(2) no
H(42) C(4) C(5) H(53) -54(2) no
C(5) C(4) O(2) C(1) 169.60(10) no
H(41) C(4) O(2) C(1) -69(2) no
H(42) C(4) O(2) C(1) 49.0(10) no
C(2) C(6) C(71) C(72) -141.90(10) no
C(2) C(6) C(71) C(76) 38.3(2) no
O(3) C(6) C(71) C(72) 39.3(2) no
O(3) C(6) C(71) C(76) -140.50(10) no
C(6) C(71) C(72) C(73) 179.10(10) no
C(6) C(71) C(72) H(72) .0(10) no
C(76) C(71) C(72) C(73) -1.2(2) no
C(76) C(71) C(72) H(72) 180.0(10) no
C(6) C(71) C(76) C(75) 179.40(10) no
C(6) C(71) C(76) H(76) 0(2) no
C(72) C(71) C(76) C(75) -.4(2) no
C(72) C(71) C(76) H(76) -179(2) no
C(71) C(72) C(73) C(74) 1.4(3) no
C(71) C(72) C(73) H(73) -176(2) no
H(72) C(72) C(73) C(74) -180.0(10) no
H(72) C(72) C(73) H(73) 3(3) no
C(72) C(73) C(74) C(75) -.1(3) no
C(72) C(73) C(74) H(74) -178(2) no
H(73) C(73) C(74) C(75) 177(2) no
H(73) C(73) C(74) H(74) 0(3) no
C(73) C(74) C(75) C(76) -1.4(3) no
C(73) C(74) C(75) H(75) 179(2) no
H(74) C(74) C(75) C(76) 177(2) no
H(74) C(74) C(75) H(75) -3(3) no
C(74) C(75) C(76) C(71) 1.7(3) no
C(74) C(75) C(76) H(76) -180(2) no
H(75) C(75) C(76) C(71) -179(2) no
H(75) C(75) C(76) H(76) 0(2) no
C(86) C(81) C(82) C(83) -1.6(2) no
C(86) C(81) C(82) H(82) -176(2) no
N(1) C(81) C(82) C(83) -179.90(10) no
N(1) C(81) C(82) H(82) 6(2) no
C(82) C(81) C(86) C(85) .5(2) no
C(82) C(81) C(86) H(86) 177(2) no
N(1) C(81) C(86) C(85) 178.70(10) no
N(1) C(81) C(86) H(86) -5(2) no
C(82) C(81) N(1) C(3) -172.70(10) no
C(82) C(81) N(1) H(1) 9(2) no
C(86) C(81) N(1) C(3) 9.0(2) no
C(86) C(81) N(1) H(1) -169(2) no
C(81) C(82) C(83) C(84) 1.0(2) no
C(81) C(82) C(83) N(2) -178.80(10) no
H(82) C(82) C(83) C(84) 175(2) no
H(82) C(82) C(83) N(2) -4(2) no
C(82) C(83) C(84) C(85) .5(2) no
C(82) C(83) C(84) H(84) 175(2) no
N(2) C(83) C(84) C(85) -179.70(10) no
N(2) C(83) C(84) H(84) -5(2) no
C(82) C(83) N(2) O(4) -13.4(2) no
C(82) C(83) N(2) O(5) 165.4(2) no
C(84) C(83) N(2) O(4) 166.8(2) no
C(84) C(83) N(2) O(5) -14.4(2) no
C(83) C(84) C(85) C(86) -1.6(2) no
C(83) C(84) C(85) H(85) 174(2) no
H(84) C(84) C(85) C(86) -176(2) no
H(84) C(84) C(85) H(85) -1(3) no
C(84) C(85) C(86) C(81) 1.1(2) no
C(84) C(85) C(86) H(86) -175(2) no
H(85) C(85) C(86) C(81) -174(2) no
H(85) C(85) C(86) H(86) 9(2) no
